data_1564678
loop_
_publ_author_name
'Wang, Hanqiang'
'Zhang, Jie'
'Xie, Zuowei'

_publ_section_title
;
 Ring-opening and ring-expansion reactions of carborane-fused borirane
;
_journal_name_full 'Chemical Science'
_journal_paper_doi 10.1039/D1SC04453B
_journal_year 2021
_chemical_formula_sum 'C29 H46 B12 Br4 N2'
_chemical_formula_weight 872.04
_space_group_crystal_system monoclinic
_space_group_IT_number 14
_space_group_name_Hall '-P 2ybc'
_space_group_name_H-M_alt 'P 1 21/c 1'
_atom_sites_solution_hydrogens geom
_audit_creation_method SHELXL-2018/3
_audit_update_record
;
2021-08-09 deposited with the CCDC.	2021-09-09 downloaded from the CCDC.
;
_cell_angle_alpha 90
_cell_angle_beta 105.6260(10)
_cell_angle_gamma 90
_cell_formula_units_Z 4
_cell_length_a 12.4666(3)
_cell_length_b 16.6211(4)
_cell_length_c 21.0117(5)
_cell_measurement_reflns_used 1040
_cell_measurement_temperature 298(2)
_cell_measurement_theta_max 15
_cell_measurement_theta_min 15
_cell_volume 4192.89(18)
_computing_cell_refinement 'BRUKER D8VENTURE DIFFRACTOMETER'
_computing_data_collection 'BRUKER D8VENTURE DIFFRACTOMETER'
_computing_data_reduction 'BRUKER D8VENTURE DIFFRACTOMETER'
_computing_molecular_graphics 'BRUKER SHELXTL'
_computing_publication_material 'BRUKER SHELXTL'
_computing_structure_refinement 'SHELXL-2018/3 (Sheldrick, 2018)'
_computing_structure_solution 'SHELXT 2014/5 (Sheldrick, 2014)'
_diffrn_ambient_temperature 298(2)
_diffrn_measured_fraction_theta_full 0.997
_diffrn_measured_fraction_theta_max 0.997
_diffrn_measurement_device_type 'BRUKER D8VENTURE DIFFRACTOMETER'
_diffrn_measurement_method 'PHI & OMEGA SCAN'
_diffrn_radiation_type MoK\a
_diffrn_radiation_wavelength 0.71073
_diffrn_reflns_av_R_equivalents 0.0323
_diffrn_reflns_av_unetI/netI 0.0235
_diffrn_reflns_Laue_measured_fraction_full 0.997
_diffrn_reflns_Laue_measured_fraction_max 0.997
_diffrn_reflns_limit_h_max 14
_diffrn_reflns_limit_h_min -14
_diffrn_reflns_limit_k_max 19
_diffrn_reflns_limit_k_min -19
_diffrn_reflns_limit_l_max 25
_diffrn_reflns_limit_l_min -25
_diffrn_reflns_number 47400
_diffrn_reflns_point_group_measured_fraction_full 0.997
_diffrn_reflns_point_group_measured_fraction_max 0.997
_diffrn_reflns_theta_full 25.242
_diffrn_reflns_theta_max 25.247
_diffrn_reflns_theta_min 2.256
_exptl_absorpt_coefficient_mu 3.862
_exptl_absorpt_correction_T_max 0.7456
_exptl_absorpt_correction_T_min 0.5603
_exptl_absorpt_correction_type multi-scan
_exptl_crystal_colour colourless
_exptl_crystal_density_diffrn 1.381
_exptl_crystal_description block
_exptl_crystal_F_000 1736
_exptl_crystal_size_max 0.400
_exptl_crystal_size_mid 0.300
_exptl_crystal_size_min 0.200
_refine_diff_density_max 0.494
_refine_diff_density_min -0.656
_refine_diff_density_rms 0.110
_refine_ls_extinction_method none
_refine_ls_goodness_of_fit_ref 1.046
_refine_ls_hydrogen_treatment constr
_refine_ls_matrix_type full
_refine_ls_number_parameters 424
_refine_ls_number_reflns 7560
_refine_ls_number_restraints 0
_refine_ls_restrained_S_all 1.046
_refine_ls_R_factor_all 0.0472
_refine_ls_R_factor_gt 0.0359
_refine_ls_shift/su_max 0.004
_refine_ls_shift/su_mean 0.000
_refine_ls_structure_factor_coef Fsqd
_refine_ls_weighting_details 'w=1/[\s^2^(Fo^2^)+(0.0659P)^2^+3.1526P] where P=(Fo^2^+2Fc^2^)/3'
_refine_ls_weighting_scheme calc
_refine_ls_wR_factor_gt 0.1068
_refine_ls_wR_factor_ref 0.1134
_reflns_Friedel_coverage 0.000
_reflns_number_gt 6184
_reflns_number_total 7560
_reflns_threshold_expression 'I > 2\s(I)'
_cod_data_source_file d1sc04453b2.cif
_cod_data_source_block 3
_cod_original_sg_symbol_H-M 'P 21/c'
_cod_database_code 1564678
_shelx_shelxl_version_number 2018/3
_shelx_space_group_comment
;
The symmetry employed for this shelxl refinement is uniquely defined
by the following loop, which should always be used as a source of
symmetry information in preference to the above space-group names.
They are only intended as comments.
;
_shelx_estimated_absorpt_t_min 0.307
_shelx_estimated_absorpt_t_max 0.512

loop_
_space_group_symop_operation_xyz
'x, y, z'
'-x, y+1/2, -z+1/2'
'-x, -y, -z'
'x, -y-1/2, z-1/2'

loop_
_atom_site_label
_atom_site_type_symbol
_atom_site_fract_x
_atom_site_fract_y
_atom_site_fract_z
_atom_site_U_iso_or_equiv
_atom_site_adp_type
_atom_site_occupancy
_atom_site_site_symmetry_order
_atom_site_calc_flag
_atom_site_refinement_flags_posn
_atom_site_refinement_flags_adp
_atom_site_refinement_flags_occupancy
_atom_site_disorder_assembly
_atom_site_disorder_group
Br1 Br 0.80402(3) 0.73635(2) 0.10767(2) 0.05376(13) Uani 1 1 d . . . . .
Br2 Br 0.76312(3) 0.84360(2) 0.22756(2) 0.05202(13) Uani 1 1 d . . . . .
Br3 Br 0.65313(4) 0.96882(3) 0.10083(2) 0.06864(15) Uani 1 1 d . . . . .
Br4 Br 0.57201(4) 0.97570(2) 0.23506(2) 0.06432(14) Uani 1 1 d . . . . .
N1 N 0.8059(2) 0.58086(15) 0.21201(12) 0.0305(5) Uani 1 1 d . . . . .
N2 N 0.8003(2) 0.65261(15) 0.29649(12) 0.0345(6) Uani 1 1 d . . . . .
C1 C 0.5915(3) 0.73705(18) 0.15048(14) 0.0304(6) Uani 1 1 d . . . . .
C2 C 0.5310(3) 0.82941(19) 0.14395(15) 0.0354(7) Uani 1 1 d . . . . .
C11 C 0.7771(2) 0.65587(17) 0.22933(14) 0.0299(6) Uani 1 1 d . . . . .
C12 C 0.8449(3) 0.5348(2) 0.26768(16) 0.0407(8) Uani 1 1 d . . . . .
H12A H 0.869280 0.481858 0.268639 0.049 Uiso 1 1 calc R U . . .
C13 C 0.8418(3) 0.5786(2) 0.31978(16) 0.0443(8) Uani 1 1 d . . . . .
H13A H 0.863667 0.562358 0.363740 0.053 Uiso 1 1 calc R U . . .
C14 C 0.8116(3) 0.54640(18) 0.14880(14) 0.0313(6) Uani 1 1 d . . . . .
C15 C 0.7260(3) 0.49546(18) 0.11521(15) 0.0320(6) Uani 1 1 d . . . . .
C16 C 0.7381(3) 0.4615(2) 0.05697(16) 0.0413(8) Uani 1 1 d . . . . .
H16A H 0.681083 0.429617 0.031777 0.050 Uiso 1 1 calc R U . . .
C17 C 0.8307(3) 0.4736(2) 0.03573(17) 0.0449(8) Uani 1 1 d . . . . .
H17A H 0.835445 0.451087 -0.003950 0.054 Uiso 1 1 calc R U . . .
C18 C 0.9171(3) 0.5188(2) 0.07268(17) 0.0435(8) Uani 1 1 d . . . . .
H18A H 0.981370 0.524563 0.058650 0.052 Uiso 1 1 calc R U . . .
C19 C 0.9108(3) 0.55628(19) 0.13053(17) 0.0373(7) Uani 1 1 d . . . . .
C20 C 0.6299(3) 0.4694(2) 0.14242(17) 0.0401(8) Uani 1 1 d . . . . .
H20A H 0.620148 0.509932 0.174250 0.048 Uiso 1 1 calc R U . . .
C21 C 0.5187(3) 0.4588(2) 0.0901(2) 0.0540(10) Uani 1 1 d . . . . .
H21A H 0.462650 0.442363 0.111056 0.081 Uiso 1 1 calc R U . . .
H21B H 0.497222 0.508850 0.067487 0.081 Uiso 1 1 calc R U . . .
H21C H 0.526325 0.418439 0.058905 0.081 Uiso 1 1 calc R U . . .
C22 C 0.6604(4) 0.3888(2) 0.1792(2) 0.0563(10) Uani 1 1 d . . . . .
H22A H 0.600307 0.371781 0.196568 0.084 Uiso 1 1 calc R U . . .
H22B H 0.673334 0.348812 0.149117 0.084 Uiso 1 1 calc R U . . .
H22C H 0.726627 0.395543 0.214842 0.084 Uiso 1 1 calc R U . . .
C23 C 1.0111(3) 0.6018(2) 0.1729(2) 0.0500(9) Uani 1 1 d . . . . .
H23A H 0.984285 0.638857 0.201450 0.060 Uiso 1 1 calc R U . . .
C24 C 1.0721(4) 0.6512(3) 0.1321(3) 0.0748(14) Uani 1 1 d . . . . .
H24A H 1.134124 0.678418 0.161126 0.112 Uiso 1 1 calc R U . . .
H24B H 1.098422 0.616132 0.103240 0.112 Uiso 1 1 calc R U . . .
H24C H 1.021923 0.690127 0.106173 0.112 Uiso 1 1 calc R U . . .
C25 C 1.0938(4) 0.5432(3) 0.2174(3) 0.0838(16) Uani 1 1 d . . . . .
H25A H 1.156324 0.572753 0.243716 0.126 Uiso 1 1 calc R U . . .
H25B H 1.057597 0.515371 0.245937 0.126 Uiso 1 1 calc R U . . .
H25C H 1.119154 0.504905 0.190499 0.126 Uiso 1 1 calc R U . . .
C26 C 0.8035(3) 0.7167(2) 0.34462(16) 0.0460(9) Uani 1 1 d . . . . .
C27 C 0.7151(4) 0.7224(2) 0.37443(17) 0.0530(10) Uani 1 1 d . . . . .
C28 C 0.7241(6) 0.7846(3) 0.4201(2) 0.0871(17) Uani 1 1 d . . . . .
H28A H 0.666433 0.793712 0.439555 0.104 Uiso 1 1 calc R U . . .
C29 C 0.8168(7) 0.8325(3) 0.4366(3) 0.108(2) Uani 1 1 d . . . . .
H29A H 0.820621 0.873263 0.467464 0.129 Uiso 1 1 calc R U . . .
C30 C 0.9046(6) 0.8226(3) 0.4094(3) 0.0892(18) Uani 1 1 d . . . . .
H30A H 0.965961 0.856569 0.421945 0.107 Uiso 1 1 calc R U . . .
C31 C 0.9023(4) 0.7617(2) 0.3626(2) 0.0609(11) Uani 1 1 d . . . . .
C32 C 0.6224(3) 0.6622(2) 0.36402(18) 0.0519(9) Uani 1 1 d . . . . .
H32A H 0.612041 0.638308 0.320144 0.062 Uiso 1 1 calc R U . . .
C33 C 0.5104(4) 0.6973(3) 0.3675(2) 0.0785(15) Uani 1 1 d . . . . .
H33A H 0.455724 0.655194 0.360346 0.118 Uiso 1 1 calc R U . . .
H33B H 0.518393 0.720856 0.410192 0.118 Uiso 1 1 calc R U . . .
H33C H 0.486995 0.737750 0.333998 0.118 Uiso 1 1 calc R U . . .
C34 C 0.6528(4) 0.5955(3) 0.4146(2) 0.0722(13) Uani 1 1 d . . . . .
H34A H 0.592750 0.557477 0.407316 0.108 Uiso 1 1 calc R U . . .
H34B H 0.718883 0.568826 0.410393 0.108 Uiso 1 1 calc R U . . .
H34C H 0.666164 0.617790 0.458173 0.108 Uiso 1 1 calc R U . . .
C35 C 0.9997(4) 0.7454(3) 0.3369(3) 0.0753(14) Uani 1 1 d . . . . .
H35A H 0.975483 0.708857 0.299155 0.090 Uiso 1 1 calc R U . . .
C36 C 1.0493(5) 0.8209(4) 0.3129(3) 0.110(2) Uani 1 1 d . . . . .
H36A H 1.111710 0.805675 0.297043 0.166 Uiso 1 1 calc R U . . .
H36B H 0.993634 0.845943 0.277880 0.166 Uiso 1 1 calc R U . . .
H36C H 1.073290 0.858029 0.348951 0.166 Uiso 1 1 calc R U . . .
C37 C 1.0940(7) 0.7035(5) 0.3890(5) 0.161(4) Uani 1 1 d . . . . .
H37A H 1.155751 0.693845 0.370869 0.242 Uiso 1 1 calc R U . . .
H37B H 1.117578 0.737336 0.427276 0.242 Uiso 1 1 calc R U . . .
H37C H 1.067457 0.653236 0.401361 0.242 Uiso 1 1 calc R U . . .
B3 B 0.5376(3) 0.7799(2) 0.07301(18) 0.0379(8) Uani 1 1 d . . . . .
H3 H 0.588966 0.800473 0.041055 0.045 Uiso 1 1 calc R U . . .
B4 B 0.5197(3) 0.6768(2) 0.08813(18) 0.0379(8) Uani 1 1 d . . . . .
H4 H 0.559444 0.629556 0.065708 0.046 Uiso 1 1 calc R U . . .
B5 B 0.5044(3) 0.6672(2) 0.16952(18) 0.0371(8) Uani 1 1 d . . . . .
H5 H 0.533440 0.613628 0.200057 0.045 Uiso 1 1 calc R U . . .
B6 B 0.5147(3) 0.7652(2) 0.20410(19) 0.0374(8) Uani 1 1 d . . . . .
H6 H 0.551941 0.776248 0.257081 0.045 Uiso 1 1 calc R U . . .
B7 B 0.4171(3) 0.8324(3) 0.0768(2) 0.0467(10) Uani 1 1 d . . . . .
H7 H 0.389631 0.886918 0.047167 0.056 Uiso 1 1 calc R U . . .
B8 B 0.4075(4) 0.7342(3) 0.0411(2) 0.0493(10) Uani 1 1 d . . . . .
H8 H 0.373095 0.724112 -0.012283 0.059 Uiso 1 1 calc R U . . .
B9 B 0.3847(3) 0.6648(3) 0.1005(2) 0.0479(10) Uani 1 1 d . . . . .
H9 H 0.335420 0.609631 0.085903 0.058 Uiso 1 1 calc R U . . .
B10 B 0.3820(3) 0.7200(3) 0.1733(2) 0.0467(10) Uani 1 1 d . . . . .
H10 H 0.331617 0.701025 0.206332 0.056 Uiso 1 1 calc R U . . .
B11 B 0.4007(3) 0.8227(3) 0.1572(2) 0.0467(10) Uani 1 1 d . . . . .
H11 H 0.362017 0.870708 0.179480 0.056 Uiso 1 1 calc R U . . .
B12 B 0.3209(3) 0.7604(3) 0.0931(2) 0.0526(11) Uani 1 1 d . . . . .
H12 H 0.230216 0.767128 0.073571 0.063 Uiso 1 1 calc R U . . .
B13 B 0.7262(3) 0.7313(2) 0.17913(18) 0.0329(7) Uani 1 1 d . . . . .
B14 B 0.6114(3) 0.9044(2) 0.1690(2) 0.0444(9) Uani 1 1 d . . . . .

loop_
_atom_site_aniso_label
_atom_site_aniso_U_11
_atom_site_aniso_U_22
_atom_site_aniso_U_33
_atom_site_aniso_U_23
_atom_site_aniso_U_13
_atom_site_aniso_U_12
Br1 0.0539(2) 0.0550(2) 0.0639(3) 0.02208(18) 0.03558(19) 0.01368(17)
Br2 0.0497(2) 0.03061(18) 0.0652(3) -0.00549(16) -0.00282(17) -0.00656(14)
Br3 0.0943(3) 0.0514(3) 0.0702(3) 0.0110(2) 0.0393(3) -0.0040(2)
Br4 0.0852(3) 0.0470(2) 0.0683(3) -0.01734(19) 0.0335(2) 0.0021(2)
N1 0.0331(13) 0.0286(13) 0.0289(13) -0.0029(10) 0.0067(11) -0.0010(10)
N2 0.0449(15) 0.0307(13) 0.0265(13) -0.0039(11) 0.0069(11) -0.0039(11)
C1 0.0351(16) 0.0289(15) 0.0271(15) -0.0007(12) 0.0083(13) 0.0009(12)
C2 0.0378(17) 0.0353(17) 0.0346(17) -0.0013(13) 0.0121(14) 0.0064(13)
C11 0.0277(14) 0.0288(15) 0.0317(16) -0.0065(12) 0.0055(12) -0.0062(12)
C12 0.050(2) 0.0320(17) 0.0369(18) 0.0024(14) 0.0060(15) 0.0063(14)
C13 0.060(2) 0.0402(19) 0.0294(17) 0.0034(14) 0.0054(15) 0.0023(16)
C14 0.0375(16) 0.0291(15) 0.0280(15) 0.0009(12) 0.0101(13) 0.0045(12)
C15 0.0366(16) 0.0292(15) 0.0293(15) -0.0001(12) 0.0074(13) 0.0018(12)
C16 0.051(2) 0.0397(18) 0.0323(17) -0.0059(14) 0.0092(15) -0.0021(15)
C17 0.059(2) 0.046(2) 0.0329(17) -0.0044(15) 0.0193(16) 0.0050(17)
C18 0.0441(19) 0.048(2) 0.046(2) 0.0091(16) 0.0241(17) 0.0100(15)
C19 0.0353(17) 0.0330(16) 0.0440(19) 0.0032(14) 0.0115(14) 0.0041(13)
C20 0.0415(18) 0.0384(18) 0.0431(19) -0.0107(15) 0.0157(15) -0.0066(14)
C21 0.043(2) 0.054(2) 0.064(2) -0.0095(19) 0.0116(18) -0.0128(17)
C22 0.064(2) 0.054(2) 0.056(2) 0.0066(19) 0.025(2) -0.0126(19)
C23 0.0306(17) 0.054(2) 0.065(2) -0.0019(19) 0.0124(17) 0.0021(15)
C24 0.043(2) 0.074(3) 0.115(4) -0.002(3) 0.034(2) -0.011(2)
C25 0.046(2) 0.094(4) 0.095(4) 0.002(3) -0.010(2) 0.012(2)
C26 0.074(2) 0.0322(17) 0.0271(16) -0.0074(14) 0.0046(16) -0.0074(17)
C27 0.087(3) 0.044(2) 0.0276(17) -0.0072(15) 0.0145(18) 0.0058(19)
C28 0.145(5) 0.068(3) 0.057(3) -0.026(2) 0.042(3) -0.004(3)
C29 0.195(7) 0.070(3) 0.062(3) -0.041(3) 0.039(4) -0.036(4)
C30 0.128(5) 0.068(3) 0.059(3) -0.023(3) 0.004(3) -0.041(3)
C31 0.080(3) 0.051(2) 0.041(2) -0.0071(18) -0.001(2) -0.021(2)
C32 0.067(2) 0.056(2) 0.0375(19) 0.0014(17) 0.0215(18) 0.0083(19)
C33 0.098(4) 0.088(3) 0.066(3) 0.020(3) 0.050(3) 0.034(3)
C34 0.084(3) 0.069(3) 0.067(3) 0.020(2) 0.026(3) 0.008(2)
C35 0.063(3) 0.071(3) 0.077(3) -0.009(2) -0.007(2) -0.028(2)
C36 0.074(4) 0.120(5) 0.125(5) 0.030(4) 0.006(4) -0.033(3)
C37 0.120(6) 0.142(7) 0.190(9) 0.070(7) -0.011(6) 0.008(5)
B3 0.045(2) 0.040(2) 0.0275(18) 0.0006(15) 0.0083(16) 0.0046(16)
B4 0.040(2) 0.042(2) 0.0306(18) -0.0076(16) 0.0065(16) -0.0045(16)
B5 0.0374(19) 0.042(2) 0.0320(18) -0.0008(16) 0.0090(15) -0.0063(16)
B6 0.0382(19) 0.042(2) 0.0326(19) -0.0041(16) 0.0116(16) -0.0010(16)
B7 0.046(2) 0.054(2) 0.036(2) 0.0051(18) 0.0043(18) 0.0109(19)
B8 0.048(2) 0.059(3) 0.035(2) -0.0055(19) 0.0008(18) 0.000(2)
B9 0.039(2) 0.057(3) 0.044(2) -0.009(2) 0.0041(18) -0.0096(18)
B10 0.033(2) 0.061(3) 0.048(2) -0.004(2) 0.0155(18) -0.0052(18)
B11 0.040(2) 0.057(3) 0.045(2) -0.0045(19) 0.0141(18) 0.0087(18)
B12 0.032(2) 0.069(3) 0.052(3) -0.003(2) 0.0040(18) 0.0010(19)
B13 0.0369(19) 0.0272(17) 0.0353(19) -0.0028(14) 0.0109(15) -0.0041(14)
B14 0.050(2) 0.038(2) 0.047(2) 0.0011(18) 0.0179(19) 0.0068(17)

loop_
_atom_type_symbol
_atom_type_description
_atom_type_scat_dispersion_real
_atom_type_scat_dispersion_imag
_atom_type_scat_source
C C 0.0033 0.0016 'International Tables Vol C Tables 4.2.6.8 and 6.1.1.4'
H H 0.0000 0.0000 'International Tables Vol C Tables 4.2.6.8 and 6.1.1.4'
B B 0.0013 0.0007 'International Tables Vol C Tables 4.2.6.8 and 6.1.1.4'
Br Br -0.2901 2.4595 'International Tables Vol C Tables 4.2.6.8 and 6.1.1.4'
N N 0.0061 0.0033 'International Tables Vol C Tables 4.2.6.8 and 6.1.1.4'

loop_
_geom_angle_atom_site_label_1
_geom_angle_atom_site_label_2
_geom_angle_atom_site_label_3
_geom_angle
_geom_angle_site_symmetry_1
_geom_angle_site_symmetry_3
_geom_angle_publ_flag
B13 Br2 B14 95.34(15) . . ?
C11 N1 C12 109.7(2) . . ?
C11 N1 C14 132.4(3) . . ?
C12 N1 C14 117.5(2) . . ?
C11 N2 C13 111.0(3) . . ?
C11 N2 C26 130.2(3) . . ?
C13 N2 C26 118.0(3) . . ?
B13 C1 B4 121.8(3) . . ?
B13 C1 C2 118.3(2) . . ?
B4 C1 C2 109.9(2) . . ?
B13 C1 B5 122.1(3) . . ?
B4 C1 B5 62.9(2) . . ?
C2 C1 B5 109.7(2) . . ?
B13 C1 B6 118.2(2) . . ?
B4 C1 B6 113.2(2) . . ?
C2 C1 B6 59.76(19) . . ?
B5 C1 B6 62.2(2) . . ?
B13 C1 B3 118.1(2) . . ?
B4 C1 B3 61.9(2) . . ?
C2 C1 B3 60.21(19) . . ?
B5 C1 B3 112.8(3) . . ?
B6 C1 B3 111.0(2) . . ?
B14 C2 C1 116.9(3) . . ?
B14 C2 B6 115.7(3) . . ?
C1 C2 B6 60.93(19) . . ?
B14 C2 B7 123.8(3) . . ?
C1 C2 B7 110.1(3) . . ?
B6 C2 B7 113.0(3) . . ?
B14 C2 B3 119.0(3) . . ?
C1 C2 B3 60.99(19) . . ?
B6 C2 B3 112.6(2) . . ?
B7 C2 B3 61.5(2) . . ?
B14 C2 B11 122.2(3) . . ?
C1 C2 B11 110.2(3) . . ?
B6 C2 B11 62.3(2) . . ?
B7 C2 B11 61.8(2) . . ?
B3 C2 B11 112.1(3) . . ?
N2 C11 N1 103.9(2) . . ?
N2 C11 B13 129.0(3) . . ?
N1 C11 B13 127.1(3) . . ?
C13 C12 N1 108.4(3) . . ?
C12 C13 N2 106.9(3) . . ?
C15 C14 C19 123.0(3) . . ?
C15 C14 N1 118.6(3) . . ?
C19 C14 N1 117.7(3) . . ?
C16 C15 C14 116.1(3) . . ?
C16 C15 C20 119.8(3) . . ?
C14 C15 C20 123.7(3) . . ?
C17 C16 C15 122.1(3) . . ?
C16 C17 C18 120.1(3) . . ?
C17 C18 C19 121.4(3) . . ?
C18 C19 C14 116.8(3) . . ?
C18 C19 C23 120.2(3) . . ?
C14 C19 C23 123.0(3) . . ?
C15 C20 C21 114.5(3) . . ?
C15 C20 C22 108.8(3) . . ?
C21 C20 C22 108.3(3) . . ?
C19 C23 C24 113.1(4) . . ?
C19 C23 C25 110.6(3) . . ?
C24 C23 C25 109.2(4) . . ?
C31 C26 C27 125.3(3) . . ?
C31 C26 N2 115.7(4) . . ?
C27 C26 N2 118.6(3) . . ?
C28 C27 C26 115.4(4) . . ?
C28 C27 C32 120.7(4) . . ?
C26 C27 C32 123.6(3) . . ?
C29 C28 C27 120.7(5) . . ?
C28 C29 C30 122.5(5) . . ?
C29 C30 C31 120.6(5) . . ?
C26 C31 C30 115.1(5) . . ?
C26 C31 C35 123.4(4) . . ?
C30 C31 C35 121.5(4) . . ?
C27 C32 C34 110.4(4) . . ?
C27 C32 C33 114.6(4) . . ?
C34 C32 C33 107.8(3) . . ?
C31 C35 C36 114.3(5) . . ?
C31 C35 C37 111.5(5) . . ?
C36 C35 C37 107.7(5) . . ?
C2 B3 C1 58.81(18) . . ?
C2 B3 B8 106.4(3) . . ?
C1 B3 B8 105.4(3) . . ?
C2 B3 B7 58.9(2) . . ?
C1 B3 B7 106.3(3) . . ?
B8 B3 B7 61.2(2) . . ?
C2 B3 B4 105.7(2) . . ?
C1 B3 B4 58.00(19) . . ?
B8 B3 B4 60.0(2) . . ?
B7 B3 B4 108.8(3) . . ?
C1 B4 B8 106.7(3) . . ?
C1 B4 B3 60.1(2) . . ?
B8 B4 B3 59.6(2) . . ?
C1 B4 B5 58.82(19) . . ?
B8 B4 B5 108.3(3) . . ?
B3 B4 B5 108.2(3) . . ?
C1 B4 B9 106.0(3) . . ?
B8 B4 B9 60.2(2) . . ?
B3 B4 B9 107.8(3) . . ?
B5 B4 B9 59.9(2) . . ?
C1 B5 B6 59.42(19) . . ?
C1 B5 B4 58.26(19) . . ?
B6 B5 B4 107.2(3) . . ?
C1 B5 B9 105.7(3) . . ?
B6 B5 B9 107.9(3) . . ?
B4 B5 B9 60.1(2) . . ?
C1 B5 B10 106.3(3) . . ?
B6 B5 B10 59.8(2) . . ?
B4 B5 B10 108.3(3) . . ?
B9 B5 B10 60.5(2) . . ?
C2 B6 C1 59.31(18) . . ?
C2 B6 B5 106.3(2) . . ?
C1 B6 B5 58.42(19) . . ?
C2 B6 B10 106.3(3) . . ?
C1 B6 B10 105.9(3) . . ?
B5 B6 B10 60.3(2) . . ?
C2 B6 B11 59.3(2) . . ?
C1 B6 B11 106.6(3) . . ?
B5 B6 B11 107.9(3) . . ?
B10 B6 B11 59.8(2) . . ?
C2 B7 B3 59.6(2) . . ?
C2 B7 B11 59.4(2) . . ?
B3 B7 B11 108.6(3) . . ?
C2 B7 B8 105.4(3) . . ?
B3 B7 B8 59.3(2) . . ?
B11 B7 B8 107.8(3) . . ?
C2 B7 B12 105.7(3) . . ?
B3 B7 B12 107.5(3) . . ?
B11 B7 B12 59.9(3) . . ?
B8 B7 B12 59.8(3) . . ?
B3 B8 B4 60.4(2) . . ?
B3 B8 B9 108.6(3) . . ?
B4 B8 B9 60.5(2) . . ?
B3 B8 B7 59.5(2) . . ?
B4 B8 B7 107.8(3) . . ?
B9 B8 B7 107.7(3) . . ?
B3 B8 B12 108.0(3) . . ?
B4 B8 B12 108.0(3) . . ?
B9 B8 B12 59.4(3) . . ?
B7 B8 B12 60.2(3) . . ?
B12 B9 B8 60.5(3) . . ?
B12 B9 B4 107.9(3) . . ?
B8 B9 B4 59.3(2) . . ?
B12 B9 B5 108.1(3) . . ?
B8 B9 B5 107.5(3) . . ?
B4 B9 B5 59.9(2) . . ?
B12 B9 B10 60.1(3) . . ?
B8 B9 B10 108.1(3) . . ?
B4 B9 B10 107.6(3) . . ?
B5 B9 B10 59.8(2) . . ?
B11 B10 B6 60.2(2) . . ?
B11 B10 B12 60.0(3) . . ?
B6 B10 B12 107.7(3) . . ?
B11 B10 B5 108.0(3) . . ?
B6 B10 B5 59.9(2) . . ?
B12 B10 B5 107.2(3) . . ?
B11 B10 B9 107.3(3) . . ?
B6 B10 B9 107.3(3) . . ?
B12 B10 B9 59.2(2) . . ?
B5 B10 B9 59.7(2) . . ?
C2 B11 B7 58.8(2) . . ?
C2 B11 B10 105.8(3) . . ?
B7 B11 B10 109.1(3) . . ?
C2 B11 B6 58.4(2) . . ?
B7 B11 B6 107.4(3) . . ?
B10 B11 B6 60.1(2) . . ?
C2 B11 B12 106.0(3) . . ?
B7 B11 B12 60.8(3) . . ?
B10 B11 B12 60.4(3) . . ?
B6 B11 B12 107.9(3) . . ?
B9 B12 B11 108.2(3) . . ?
B9 B12 B10 60.7(3) . . ?
B11 B12 B10 59.6(3) . . ?
B9 B12 B8 60.1(3) . . ?
B11 B12 B8 107.4(3) . . ?
B10 B12 B8 108.2(3) . . ?
B9 B12 B7 108.0(3) . . ?
B11 B12 B7 59.3(2) . . ?
B10 B12 B7 107.2(3) . . ?
B8 B12 B7 59.9(2) . . ?
C1 B13 C11 117.5(2) . . ?
C1 B13 Br1 112.4(2) . . ?
C11 B13 Br1 109.3(2) . . ?
C1 B13 Br2 101.3(2) . . ?
C11 B13 Br2 111.5(2) . . ?
Br1 B13 Br2 103.73(15) . . ?
C2 B14 Br3 116.8(3) . . ?
C2 B14 Br4 116.4(2) . . ?
Br3 B14 Br4 110.4(2) . . ?
C2 B14 Br2 101.2(2) . . ?
Br3 B14 Br2 107.49(18) . . ?
Br4 B14 Br2 102.69(18) . . ?

loop_
_geom_bond_atom_site_label_1
_geom_bond_atom_site_label_2
_geom_bond_distance
_geom_bond_site_symmetry_2
_geom_bond_publ_flag
Br1 B13 1.997(4) . ?
Br2 B13 2.116(3) . ?
Br2 B14 2.205(4) . ?
Br3 B14 1.967(4) . ?
Br4 B14 1.985(4) . ?
N1 C11 1.373(4) . ?
N1 C12 1.372(4) . ?
N1 C14 1.466(4) . ?
N2 C11 1.363(4) . ?
N2 C13 1.373(4) . ?
N2 C26 1.462(4) . ?
C1 B13 1.627(5) . ?
C1 B4 1.699(5) . ?
C1 C2 1.700(4) . ?
C1 B5 1.709(5) . ?
C1 B6 1.727(5) . ?
C1 B3 1.737(5) . ?
C2 B14 1.597(5) . ?
C2 B6 1.707(5) . ?
C2 B7 1.712(5) . ?
C2 B3 1.724(5) . ?
C2 B11 1.724(5) . ?
C11 B13 1.651(5) . ?
C12 C13 1.323(5) . ?
C14 C15 1.396(4) . ?
C14 C19 1.399(4) . ?
C15 C16 1.392(4) . ?
C15 C20 1.523(4) . ?
C16 C17 1.360(5) . ?
C17 C18 1.370(5) . ?
C18 C19 1.387(5) . ?
C19 C23 1.525(5) . ?
C20 C21 1.530(5) . ?
C20 C22 1.542(5) . ?
C23 C24 1.530(6) . ?
C23 C25 1.539(6) . ?
C26 C31 1.403(6) . ?
C26 C27 1.409(6) . ?
C27 C28 1.395(6) . ?
C27 C32 1.501(6) . ?
C28 C29 1.369(9) . ?
C29 C30 1.374(9) . ?
C30 C31 1.406(7) . ?
C31 C35 1.482(7) . ?
C32 C34 1.512(6) . ?
C32 C33 1.532(6) . ?
C35 C36 1.541(7) . ?
C35 C37 1.541(8) . ?
B3 B8 1.753(6) . ?
B3 B7 1.758(5) . ?
B3 B4 1.767(5) . ?
B4 B8 1.761(6) . ?
B4 B5 1.779(5) . ?
B4 B9 1.782(6) . ?
B5 B6 1.774(5) . ?
B5 B9 1.779(5) . ?
B5 B10 1.780(6) . ?
B6 B10 1.773(5) . ?
B6 B11 1.775(6) . ?
B7 B11 1.764(6) . ?
B7 B8 1.787(6) . ?
B7 B12 1.792(6) . ?
B8 B9 1.778(6) . ?
B8 B12 1.785(6) . ?
B9 B12 1.765(7) . ?
B9 B10 1.793(6) . ?
B10 B11 1.767(6) . ?
B10 B12 1.783(6) . ?
B11 B12 1.776(6) . ?
